data_4105720
loop_
_publ_author_name
'Tamara D. Hamilton'
'Dejan-Kre\<simir Bu\<car'
'Jonas Baltrusaitis'
'Douglas R. Flanagan'
'Yingjian Li'
'Suman Ghorai'
'Alexei V. Tivanski'
'Leonard R. MacGillivray'

_publ_contact_author_address
;Department of Chemistry
305 Chemistry Building
The University of Iowa
Iowa City, IA 52242-1294
USA
;
_publ_contact_author_fax 1-319-335-1270
_publ_contact_author_name
;
MacGillivray, Leonard R.

and 

Tivanski, Alexei V.
;
_publ_contact_author_phone
;
1-319-335-3504

and

1-319-384-3692
;
_publ_section_title
;
 Thixotropic Hydrogel Derived from a Product of an Organic Solid-State
 Synthesis: Properties and Densities of Metal-Organic Nanoparticles
;
_journal_name_full 'Journal of the American Chemical Society'
_journal_page_first 3365
_journal_page_last 3371
_journal_paper_doi 10.1021/ja106095w
_journal_volume 133
_journal_year 2011
_chemical_formula_moiety
;
(C44 H24 Cu2 F24 N4 O8), 1.6(H2 O1), (C2 H3 N1), (C1 H1 Cl3)
;
_chemical_formula_sum 'C47 H31.2 Cl3 Cu2 F24 N5 O9.6'
_chemical_formula_weight 1509
_chemical_name_systematic
;
 ?
;
_space_group_IT_number 14
_symmetry_cell_setting monoclinic
_symmetry_space_group_name_Hall '-P 2ybc'
_symmetry_space_group_name_H-M 'P 1 21/c 1'
_atom_sites_solution_hydrogens geom
_atom_sites_solution_primary direct
_atom_sites_solution_secondary difmap
_audit_conform_dict_location ftp://ftp.iucr.org/pub/cif_core.dic
_audit_conform_dict_name cif_core.dic
_audit_conform_dict_version 2.4
_audit_creation_date 2009-08-10T00:47:41-00:00
_audit_creation_method 'WinGX routine CIF_UPDATE'
_cell_angle_alpha 90
_cell_angle_beta 98.286(5)
_cell_angle_gamma 90
_cell_formula_units_Z 4
_cell_length_a 15.5534(16)
_cell_length_b 17.9540(18)
_cell_length_c 20.918(2)
_cell_measurement_reflns_used 10513
_cell_measurement_temperature 190(1)
_cell_measurement_theta_max 25.03
_cell_measurement_theta_min 1.00
_cell_volume 5780.3(10)
_computing_cell_refinement 'HKL Scalepack (Otwinowski & Minor, 1997)'
_computing_data_collection 'Collect (Nonius BV, 1997-2000)'
_computing_data_reduction 'HKL Denzo, Scalepack (Otwinowski & Minor, 1997)'
_computing_molecular_graphics 'SHELXTL v6.1 (Sheldrick, 1997)'
_computing_publication_material 'SHELXTL v6.1 (Sheldrick, 1997)'
_computing_structure_refinement 'SHELXTL v6.1 (Sheldrick, 1997)'
_computing_structure_solution 'SHELXTL v6.1 (Sheldrick, 1997)'
_diffrn_ambient_temperature 190(1)
_diffrn_detector_area_resol_mean 9
_diffrn_measured_fraction_theta_full 0.899
_diffrn_measured_fraction_theta_max 0.899
_diffrn_measurement_device_type KappaCCD
_diffrn_measurement_method 'CCD phi and omega scans'
_diffrn_radiation_monochromator graphite
_diffrn_radiation_type MoK\a
_diffrn_radiation_wavelength 0.71069
_diffrn_reflns_av_R_equivalents 0.0552
_diffrn_reflns_av_unetI/netI 0.0629
_diffrn_reflns_limit_h_max 18
_diffrn_reflns_limit_h_min -18
_diffrn_reflns_limit_k_max 21
_diffrn_reflns_limit_k_min -21
_diffrn_reflns_limit_l_max 24
_diffrn_reflns_limit_l_min -15
_diffrn_reflns_number 24831
_diffrn_reflns_theta_full 25
_diffrn_reflns_theta_max 25
_diffrn_reflns_theta_min 5.83
_exptl_absorpt_coefficient_mu 1.01
_exptl_absorpt_correction_T_max 0.912
_exptl_absorpt_correction_T_min 0.741
_exptl_absorpt_correction_type multi-scan
_exptl_absorpt_process_details 'HKL Scalepack (Otwinowski & Minor, 1997)'
_exptl_crystal_colour green
_exptl_crystal_density_diffrn 1.734
_exptl_crystal_description prism
_exptl_crystal_F_000 3000
_exptl_crystal_size_max 0.3
_exptl_crystal_size_mid 0.11
_exptl_crystal_size_min 0.08
_refine_diff_density_max 0.97
_refine_diff_density_min -0.56
_refine_diff_density_rms 0.1
_refine_ls_extinction_method none
_refine_ls_goodness_of_fit_ref 1.083
_refine_ls_hydrogen_treatment constr
_refine_ls_matrix_type full
_refine_ls_number_parameters 779
_refine_ls_number_reflns 9166
_refine_ls_number_restraints 190
_refine_ls_restrained_S_all 4.695
_refine_ls_R_factor_all 0.1247
_refine_ls_R_factor_gt 0.092
_refine_ls_shift/su_max 0
_refine_ls_shift/su_mean 0
_refine_ls_structure_factor_coef Fsqd
_refine_ls_weighting_details 'calc w=1/[\s^2^(Fo^2^)+(0.1830P)^2^+1.1768P] where P=(Fo^2^+2Fc^2^)/3'
_refine_ls_weighting_scheme calc
_refine_ls_wR_factor_gt 0.2511
_refine_ls_wR_factor_ref 0.2763
_reflns_number_gt 6017
_reflns_number_total 9166
_reflns_threshold_expression >2\s(I)
_cod_data_source_file ja106095w_si_002.cif
_cod_data_source_block mcg399
_cod_original_formula_sum 'C47 H31.20 Cl3 Cu2 F24 N5 O9.60'
_cod_database_code 4105720

loop_
_symmetry_equiv_pos_as_xyz
'x, y, z'
'-x, y+1/2, -z+1/2'
'-x, -y, -z'
'x, -y-1/2, z-1/2'

loop_
_atom_site_label
_atom_site_type_symbol
_atom_site_fract_x
_atom_site_fract_y
_atom_site_fract_z
_atom_site_U_iso_or_equiv
_atom_site_adp_type
_atom_site_occupancy
_atom_site_symmetry_multiplicity
_atom_site_calc_flag
_atom_site_refinement_flags
_atom_site_disorder_assembly
_atom_site_disorder_group
C5A C 0.493(3) 0.596(2) 0.3653(19) 0.102(15) Uani 0.58(3) 1 d PD A 1
F4A F 0.486(4) 0.669(3) 0.367(3) 0.13(2) Uani 0.58(3) 1 d PD A 1
F5A F 0.520(4) 0.570(3) 0.316(2) 0.111(12) Uani 0.58(3) 1 d PDU A 1
F6A F 0.568(3) 0.586(3) 0.411(3) 0.135(17) Uani 0.58(3) 1 d PD A 1
C5B C 0.493(3) 0.596(2) 0.3653(19) 0.102(15) Uani 0.42(3) 1 d PD A 2
F4B F 0.527(7) 0.654(4) 0.393(4) 0.13(2) Uani 0.42(3) 1 d PD A 2
F5B F 0.465(4) 0.620(4) 0.302(2) 0.111(12) Uani 0.42(3) 1 d PDU A 2
F6B F 0.552(4) 0.547(4) 0.354(4) 0.135(17) Uani 0.42(3) 1 d PD A 2
C6B C 0.084(3) 0.625(2) 0.323(2) 0.099(13) Uani 0.51(3) 1 d PD B 3
F7B F 0.007(4) 0.627(3) 0.295(4) 0.135(19) Uani 0.51(3) 1 d PDU B 3
F8B F 0.137(4) 0.661(3) 0.291(3) 0.131(15) Uani 0.51(3) 1 d PD B 3
F9B F 0.082(5) 0.672(3) 0.376(3) 0.143(18) Uani 0.51(3) 1 d PD B 3
C6A C 0.084(3) 0.625(2) 0.323(2) 0.099(13) Uani 0.49(3) 1 d PD B 4
F7A F 0.146(4) 0.671(3) 0.337(4) 0.135(19) Uani 0.49(3) 1 d PDU B 4
F8A F 0.069(5) 0.621(3) 0.258(2) 0.131(15) Uani 0.49(3) 1 d PD B 4
F9A F 0.011(4) 0.649(3) 0.339(4) 0.143(18) Uani 0.49(3) 1 d PD B 4
C15A C 0.434(2) -0.1581(19) 0.2598(17) 0.079(10) Uani 0.91(4) 1 d PD C 5
F16A F 0.515(2) -0.1831(18) 0.2744(18) 0.124(13) Uani 0.91(4) 1 d PD C 5
F17A F 0.421(3) -0.1547(18) 0.1959(12) 0.136(15) Uani 0.91(4) 1 d PD C 5
F18A F 0.384(2) -0.2125(16) 0.274(2) 0.134(14) Uani 0.91(4) 1 d PD C 5
C15B C 0.434(2) -0.1581(19) 0.2598(17) 0.079(10) Uani 0.09(4) 1 d PD C 6
F16B F 0.466(19) -0.210(12) 0.300(10) 0.124(13) Uani 0.09(4) 1 d PD C 6
F17B F 0.493(15) -0.145(15) 0.222(12) 0.136(15) Uani 0.09(4) 1 d PD C 6
F18B F 0.367(11) -0.187(15) 0.224(13) 0.134(14) Uani 0.09(4) 1 d PD C 6
C11A C 0.545(3) 0.041(2) 0.4090(19) 0.120(18) Uani 0.57(4) 1 d PD D 7
F13A F 0.522(3) 0.065(3) 0.468(2) 0.104(14) Uani 0.57(4) 1 d PDU D 7
F14A F 0.574(4) 0.109(3) 0.392(3) 0.153(18) Uani 0.57(4) 1 d PDU D 7
F15A F 0.618(3) 0.004(3) 0.426(3) 0.102(16) Uani 0.57(4) 1 d PD D 7
C11B C 0.545(3) 0.041(2) 0.4090(19) 0.120(18) Uani 0.43(4) 1 d PD D 8
F14B F 0.611(4) 0.058(4) 0.373(3) 0.153(18) Uani 0.43(4) 1 d PD D 8
F13B F 0.542(4) 0.101(3) 0.446(3) 0.104(14) Uani 0.43(4) 1 d PD D 8
F15B F 0.586(4) -0.013(3) 0.446(3) 0.102(16) Uani 0.43(4) 1 d PDU D 8
Cu1 Cu 0.2651(2) 0.44650(19) 0.37191(16) 0.0526(13) Uani 1 1 d . . .
Cu2 Cu 0.2765(2) 0.01254(17) 0.32018(15) 0.0465(12) Uani 1 1 d . . .
O5 O 0.4083(13) 0.0536(11) 0.3643(10) 0.059(5) Uani 1 1 d . D .
O8 O 0.2859(13) -0.0586(11) 0.3939(9) 0.058(5) Uani 1 1 d . . .
O1 O 0.2762(15) 0.4977(12) 0.4553(10) 0.068(6) Uani 1 1 d . A .
O6 O 0.3379(14) -0.0640(11) 0.2748(10) 0.059(5) Uani 1 1 d . C .
O2 O 0.3859(14) 0.5060(12) 0.3535(10) 0.067(6) Uani 1 1 d . A .
O4 O 0.1406(13) 0.3963(11) 0.4002(9) 0.057(5) Uani 1 1 d . . .
C26 C 0.3120(17) 0.2322(15) 0.5520(12) 0.049(6) Uani 1 1 d . . .
H26 H 0.3596 0.2212 0.5868 0.058 Uiso 1 1 calc R . .
C4 C 0.418(2) 0.5561(18) 0.3888(16) 0.067(9) Uani 1 1 d . . .
O3 O 0.1892(17) 0.5308(12) 0.3340(11) 0.069(6) Uani 1 1 d . B .
C41 C 0.3134(18) 0.3110(15) 0.6914(12) 0.049(6) Uani 1 1 d . . .
H41 H 0.3493 0.2694 0.6938 0.058 Uiso 1 1 calc R . .
C33 C 0.1453(18) 0.1259(17) 0.3450(13) 0.054(7) Uani 1 1 d . . .
H33 H 0.1225 0.1176 0.302 0.065 Uiso 1 1 calc R . .
C2 C 0.327(2) 0.5515(18) 0.4751(16) 0.067(8) Uani 1 1 d . . .
N1 N 0.3348(15) 0.3592(13) 0.4145(10) 0.052(6) Uani 1 1 d . . .
C40 C 0.2537(17) 0.3233(14) 0.6369(11) 0.044(6) Uani 1 1 d . . .
C23 C 0.4194(19) 0.2395(18) 0.4747(14) 0.060(7) Uani 1 1 d . . .
H23 H 0.4485 0.1987 0.4949 0.071 Uiso 1 1 calc R . .
C24 C 0.3485(17) 0.2684(15) 0.4983(11) 0.046(6) Uani 1 1 d . . .
C19 C 0.249(2) -0.1203(18) 0.3918(15) 0.063(8) Uani 1 1 d . . .
C27 C 0.2555(17) 0.1614(15) 0.5382(12) 0.048(6) Uani 1 1 d . . .
H27 H 0.2885 0.117 0.5541 0.057 Uiso 1 1 calc RD . .
C29 C 0.2360(17) 0.2690(14) 0.5818(12) 0.046(6) Uani 1 1 d . . .
H29 H 0.1982 0.2939 0.5467 0.056 Uiso 1 1 calc R . .
N2 N 0.2180(14) 0.0883(12) 0.3715(10) 0.046(5) Uani 1 1 d . . .
C32 C 0.105(2) 0.1751(18) 0.3803(13) 0.062(8) Uani 1 1 d . . .
H32 H 0.0559 0.2 0.361 0.074 Uiso 1 1 calc R . .
C30 C 0.2122(18) 0.1496(15) 0.4723(12) 0.047(6) Uani 1 1 d . . .
C25 C 0.3081(17) 0.3276(15) 0.4655(12) 0.046(6) Uani 1 1 d . . .
H25 H 0.2587 0.3469 0.4798 0.055 Uiso 1 1 calc R . .
C8 C 0.061(2) 0.5097(18) 0.3833(16) 0.068(8) Uani 1 1 d D B .
H8 H 0.0101 0.5332 0.391 0.082 Uiso 1 1 calc R . .
C43 C 0.214(2) 0.4340(18) 0.6895(15) 0.063(8) Uani 1 1 d . . .
H43 H 0.181 0.4772 0.6887 0.075 Uiso 1 1 calc R . .
C44 C 0.203(2) 0.3870(17) 0.6361(13) 0.058(7) Uani 1 1 d . . .
H44 H 0.1616 0.398 0.6005 0.069 Uiso 1 1 calc R . .
C12 C 0.470(2) 0.012(2) 0.3675(17) 0.074(10) Uani 1 1 d . . .
C22 C 0.448(2) 0.271(2) 0.4204(16) 0.075(9) Uani 1 1 d . . .
H22 H 0.4959 0.2519 0.4041 0.09 Uiso 1 1 calc R . .
C21 C 0.405(2) 0.3310(17) 0.3920(14) 0.060(8) Uani 1 1 d . . .
H21 H 0.4242 0.3529 0.3563 0.072 Uiso 1 1 calc R . .
C34 C 0.2489(17) 0.1014(14) 0.4323(12) 0.044(6) Uani 1 1 d . . .
H34 H 0.2991 0.0763 0.4497 0.052 Uiso 1 1 calc R . .
C9 C 0.0782(19) 0.4371(18) 0.4062(14) 0.057(7) Uani 1 1 d . . .
C13 C 0.479(2) -0.0564(19) 0.3358(19) 0.081(11) Uani 1 1 d D C .
H13 H 0.5314 -0.0823 0.3448 0.097 Uiso 1 1 calc R . .
C3 C 0.394(3) 0.580(2) 0.4473(17) 0.085(12) Uani 1 1 d . A .
H3 H 0.4255 0.619 0.4689 0.103 Uiso 1 1 calc R . .
C31 C 0.1371(19) 0.1890(16) 0.4444(13) 0.056(7) Uani 1 1 d . . .
H31 H 0.1101 0.2231 0.4684 0.068 Uiso 1 1 calc R . .
C18 C 0.181(2) -0.1473(17) 0.3525(15) 0.071(9) Uani 1 1 d . . .
H18 H 0.1628 -0.1957 0.3591 0.086 Uiso 1 1 calc R . .
C14 C 0.414(2) -0.0857(17) 0.2924(14) 0.060(8) Uani 1 1 d D . .
C1 C 0.303(4) 0.586(3) 0.537(2) 0.097(13) Uani 1 1 d . A .
C10 C 0.010(2) 0.402(2) 0.4425(19) 0.074(9) Uani 1 1 d . . .
C7 C 0.118(2) 0.5473(17) 0.3496(17) 0.072(9) Uani 1 1 d D . .
C20 C 0.295(3) -0.172(2) 0.446(2) 0.092(13) Uani 1 1 d . . .
C35 C 0.2174(17) 0.1571(14) 0.6573(12) 0.045(6) Uani 1 1 d . . .
C28 C 0.1984(19) 0.1894(14) 0.5895(12) 0.047(6) Uani 1 1 d . . .
H28 H 0.1363 0.1871 0.5727 0.057 Uiso 1 1 calc R . .
C39 C 0.177(2) 0.3149(17) 0.2060(13) 0.058(7) Uani 1 1 d . . .
H39 H 0.1376 0.2761 0.1974 0.069 Uiso 1 1 calc R . .
C36 C 0.275(2) 0.3994(19) 0.1767(14) 0.071(9) Uani 1 1 d . . .
H36 H 0.3075 0.4184 0.1467 0.085 Uiso 1 1 calc RD . .
C38 C 0.194(2) 0.3431(18) 0.2673(15) 0.065(8) Uani 1 1 d . . .
H38 H 0.1658 0.3218 0.2991 0.078 Uiso 1 1 calc R . .
C37 C 0.286(3) 0.429(2) 0.2359(15) 0.075(10) Uani 1 1 d . . .
H37 H 0.3208 0.4707 0.244 0.09 Uiso 1 1 calc R . .
N3 N 0.2484(15) 0.3994(13) 0.2842(10) 0.049(5) Uani 1 1 d . . .
O7 O 0.1498(13) -0.0429(12) 0.2839(10) 0.064(5) Uani 1 1 d . . .
C17 C 0.136(2) -0.106(2) 0.3019(18) 0.083(11) Uani 1 1 d D . .
F12 F -0.0607(17) 0.4389(16) 0.4412(16) 0.128(10) Uani 1 1 d . . .
F24 F 0.3773(19) -0.1808(15) 0.4423(13) 0.119(9) Uani 1 1 d . . .
F23 F 0.2920(19) -0.1423(16) 0.5056(12) 0.122(9) Uani 1 1 d . . .
F3A F 0.350(2) 0.641(2) 0.5582(14) 0.163(16) Uani 1 1 d . . .
F22 F 0.257(2) -0.2384(15) 0.4472(14) 0.161(15) Uani 1 1 d . . .
F11 F -0.0095(16) 0.3342(14) 0.4220(12) 0.109(8) Uani 1 1 d . . .
F1A F 0.288(3) 0.5383(17) 0.5780(12) 0.142(12) Uani 1 1 d . . .
F10 F 0.0432(18) 0.390(2) 0.5036(11) 0.129(10) Uani 1 1 d . . .
F2A F 0.226(3) 0.622(2) 0.5236(19) 0.167(14) Uani 1 1 d . . .
F20 F 0.0240(19) -0.1982(15) 0.2880(17) 0.146(12) Uani 1 1 d DU . .
F21 F 0.004(2) -0.103(2) 0.2332(19) 0.176(15) Uani 1 1 d DU . .
F19 F 0.094(4) -0.184(3) 0.213(3) 0.24(2) Uani 1 1 d DU . .
C16 C 0.059(4) -0.147(3) 0.257(3) 0.14(2) Uani 1 1 d D . .
N4 N 0.2706(15) 0.4196(12) 0.7413(11) 0.049(5) Uani 1 1 d . . .
C42 C 0.3198(18) 0.3603(15) 0.7424(12) 0.048(6) Uani 1 1 d . . .
H42 H 0.3603 0.3512 0.7787 0.057 Uiso 1 1 calc R . .

loop_
_atom_site_aniso_label
_atom_site_aniso_U_11
_atom_site_aniso_U_22
_atom_site_aniso_U_33
_atom_site_aniso_U_23
_atom_site_aniso_U_13
_atom_site_aniso_U_12
C5A 0.10(3) 0.12(4) 0.09(3) -0.05(3) 0.03(3) -0.04(3)
F4A 0.14(7) 0.13(3) 0.12(5) 0.00(3) 0.03(4) -0.08(4)
F5A 0.12(2) 0.13(3) 0.09(2) -0.009(19) 0.036(19) -0.037(18)
F6A 0.07(2) 0.16(5) 0.17(5) 0.04(4) 0.01(3) -0.02(2)
C5B 0.10(3) 0.12(4) 0.09(3) -0.05(3) 0.03(3) -0.04(3)
F4B 0.14(7) 0.13(3) 0.12(5) 0.00(3) 0.03(4) -0.08(4)
F5B 0.12(2) 0.13(3) 0.09(2) -0.009(19) 0.036(19) -0.037(18)
F6B 0.07(2) 0.16(5) 0.17(5) 0.04(4) 0.01(3) -0.02(2)
C6B 0.13(4) 0.07(3) 0.11(4) 0.00(2) 0.04(3) 0.01(2)
F7B 0.12(3) 0.07(2) 0.19(4) 0.02(3) -0.05(3) -0.01(2)
F8B 0.16(5) 0.09(3) 0.14(4) 0.06(3) 0.00(3) 0.00(2)
F9B 0.18(5) 0.06(2) 0.20(6) 0.00(3) 0.04(4) 0.02(3)
C6A 0.13(4) 0.07(3) 0.11(4) 0.00(2) 0.04(3) 0.01(2)
F7A 0.12(3) 0.07(2) 0.19(4) 0.02(3) -0.05(3) -0.01(2)
F8A 0.16(5) 0.09(3) 0.14(4) 0.06(3) 0.00(3) 0.00(2)
F9A 0.18(5) 0.06(2) 0.20(6) 0.00(3) 0.04(4) 0.02(3)
C15A 0.10(3) 0.06(2) 0.08(3) -0.008(17) 0.02(2) 0.016(19)
F16A 0.11(2) 0.10(2) 0.15(3) -0.04(2) -0.003(19) 0.040(18)
F17A 0.23(4) 0.12(3) 0.053(17) -0.011(14) 0.011(18) 0.07(3)
F18A 0.16(3) 0.064(17) 0.19(4) -0.015(19) 0.08(3) 0.002(17)
C15B 0.10(3) 0.06(2) 0.08(3) -0.008(17) 0.02(2) 0.016(19)
F16B 0.11(2) 0.10(2) 0.15(3) -0.04(2) -0.003(19) 0.040(18)
F17B 0.23(4) 0.12(3) 0.053(17) -0.011(14) 0.011(18) 0.07(3)
F18B 0.16(3) 0.064(17) 0.19(4) -0.015(19) 0.08(3) 0.002(17)
C11A 0.09(3) 0.12(4) 0.14(4) -0.05(3) -0.02(3) 0.03(3)
F13A 0.10(2) 0.08(3) 0.12(3) -0.03(2) -0.011(19) 0.01(2)
F14A 0.14(3) 0.14(3) 0.17(3) -0.02(3) -0.04(3) -0.03(3)
F15A 0.07(3) 0.12(3) 0.10(3) -0.05(2) -0.01(2) 0.03(2)
C11B 0.09(3) 0.12(4) 0.14(4) -0.05(3) -0.02(3) 0.03(3)
F14B 0.14(3) 0.14(3) 0.17(3) -0.02(3) -0.04(3) -0.03(3)
F13B 0.10(2) 0.08(3) 0.12(3) -0.03(2) -0.011(19) 0.01(2)
F15B 0.07(3) 0.12(3) 0.10(3) -0.05(2) -0.01(2) 0.03(2)
Cu1 0.066(3) 0.053(2) 0.041(2) -0.0036(14) 0.0154(16) -0.0059(15)
Cu2 0.058(2) 0.043(2) 0.038(2) -0.0003(13) 0.0051(14) -0.0011(14)
O5 0.056(13) 0.058(13) 0.061(13) -0.005(9) 0.000(9) 0.004(10)
O8 0.066(13) 0.053(12) 0.051(12) 0.007(9) -0.003(9) -0.010(9)
O1 0.092(16) 0.062(13) 0.056(13) -0.005(10) 0.034(11) -0.008(11)
O6 0.067(14) 0.061(13) 0.049(12) -0.003(9) 0.006(10) 0.008(10)
O2 0.078(15) 0.072(14) 0.054(13) -0.008(10) 0.018(11) -0.020(11)
O4 0.062(13) 0.062(13) 0.050(12) 0.002(9) 0.015(9) 0.002(10)
C26 0.048(16) 0.053(16) 0.044(15) 0.004(12) 0.002(11) 0.005(12)
C4 0.07(2) 0.07(2) 0.06(2) -0.019(16) 0.020(16) -0.015(16)
O3 0.094(17) 0.053(12) 0.062(14) -0.003(10) 0.014(12) -0.005(11)
C41 0.059(17) 0.047(15) 0.040(15) 0.002(12) 0.005(12) 0.008(12)
C33 0.056(18) 0.061(18) 0.041(16) -0.004(13) -0.003(13) 0.004(13)
C2 0.08(2) 0.06(2) 0.06(2) -0.008(15) 0.006(16) -0.007(16)
N1 0.056(14) 0.064(15) 0.037(12) -0.005(10) 0.013(10) -0.007(11)
C40 0.059(17) 0.043(14) 0.031(14) 0.000(10) 0.013(11) -0.004(11)
C23 0.050(17) 0.065(19) 0.065(19) 0.011(15) 0.014(14) 0.014(14)
C24 0.047(15) 0.058(17) 0.033(14) -0.011(12) -0.002(11) 0.003(12)
C19 0.07(2) 0.060(19) 0.057(19) 0.014(15) 0.002(15) -0.001(15)
C27 0.051(16) 0.052(16) 0.039(15) -0.002(11) 0.001(11) 0.007(12)
C29 0.056(16) 0.050(16) 0.033(14) 0.001(11) 0.005(11) 0.009(12)
N2 0.056(14) 0.044(12) 0.037(13) 0.005(9) 0.004(10) -0.005(10)
C32 0.07(2) 0.07(2) 0.040(17) 0.008(14) -0.003(14) 0.014(15)
C30 0.056(17) 0.054(16) 0.031(14) 0.003(11) 0.009(11) 0.001(12)
C25 0.044(15) 0.057(16) 0.037(15) -0.003(12) 0.008(11) 0.002(12)
C8 0.08(2) 0.06(2) 0.06(2) 0.002(16) 0.013(17) 0.006(16)
C43 0.07(2) 0.059(18) 0.052(19) -0.012(14) 0.000(15) 0.013(14)
C44 0.08(2) 0.066(19) 0.026(14) -0.004(12) 0.000(12) 0.005(15)
C12 0.06(2) 0.09(3) 0.07(2) -0.023(18) -0.009(16) 0.012(18)
C22 0.08(2) 0.08(2) 0.07(2) -0.008(18) 0.041(18) 0.009(18)
C21 0.08(2) 0.060(19) 0.049(17) -0.007(14) 0.027(15) -0.006(15)
C34 0.053(16) 0.042(14) 0.036(15) 0.006(11) 0.004(11) 0.004(11)
C9 0.049(17) 0.07(2) 0.047(17) -0.011(14) 0.007(13) -0.004(15)
C13 0.07(2) 0.07(2) 0.10(3) -0.018(19) 0.00(2) 0.030(17)
C3 0.10(3) 0.09(3) 0.07(2) -0.031(19) 0.03(2) -0.04(2)
C31 0.063(19) 0.058(18) 0.048(17) -0.014(13) 0.005(13) 0.008(14)
C18 0.09(2) 0.052(18) 0.06(2) 0.013(15) -0.023(17) -0.011(16)
C14 0.07(2) 0.056(18) 0.048(18) -0.004(14) 0.008(15) -0.004(15)
C1 0.12(4) 0.12(4) 0.06(3) -0.01(2) 0.02(2) -0.04(3)
C10 0.06(2) 0.08(3) 0.08(3) -0.008(19) 0.016(17) 0.001(18)
C7 0.09(3) 0.047(19) 0.08(2) -0.013(16) 0.01(2) 0.010(17)
C20 0.12(4) 0.07(2) 0.08(3) 0.03(2) -0.02(2) -0.03(2)
C35 0.053(16) 0.043(14) 0.039(14) -0.001(11) 0.005(11) -0.003(11)
C28 0.061(17) 0.045(15) 0.036(14) 0.000(11) 0.008(12) 0.004(12)
C39 0.068(19) 0.067(19) 0.042(16) -0.003(13) 0.022(13) -0.017(14)
C36 0.10(2) 0.09(2) 0.034(17) -0.016(15) 0.020(15) -0.036(19)
C38 0.08(2) 0.06(2) 0.056(19) -0.006(14) 0.029(16) -0.007(16)
C37 0.11(3) 0.08(2) 0.045(19) -0.002(15) 0.019(17) -0.037(19)
N3 0.056(14) 0.058(14) 0.037(12) 0.000(10) 0.014(10) 0.002(11)
O7 0.064(13) 0.066(14) 0.058(13) 0.014(10) -0.004(10) -0.015(10)
C17 0.07(2) 0.09(3) 0.08(3) 0.02(2) -0.028(18) -0.020(18)
F12 0.084(17) 0.13(2) 0.19(3) 0.043(19) 0.062(17) 0.027(15)
F24 0.11(2) 0.11(2) 0.13(2) 0.035(15) -0.022(15) 0.032(15)
F23 0.16(2) 0.13(2) 0.066(15) 0.027(14) -0.018(14) -0.021(17)
F3A 0.19(3) 0.20(3) 0.11(2) -0.09(2) 0.07(2) -0.10(3)
F22 0.21(3) 0.087(18) 0.15(2) 0.064(17) -0.09(2) -0.052(19)
F11 0.106(18) 0.098(17) 0.13(2) -0.014(15) 0.043(14) -0.026(13)
F1A 0.26(4) 0.12(2) 0.052(14) -0.010(14) 0.056(19) -0.02(2)
F10 0.12(2) 0.21(3) 0.064(16) 0.016(16) 0.033(13) -0.030(19)
F2A 0.17(3) 0.17(3) 0.17(3) -0.06(3) 0.08(3) 0.00(3)
F20 0.122(19) 0.096(17) 0.20(3) 0.051(18) -0.052(18) -0.046(14)
F21 0.14(2) 0.15(2) 0.21(3) 0.08(2) -0.08(2) -0.05(2)
F19 0.24(4) 0.27(4) 0.21(3) -0.05(3) -0.01(3) -0.05(3)
C16 0.16(6) 0.10(4) 0.17(6) 0.05(4) 0.01(5) 0.00(4)
N4 0.061(14) 0.043(12) 0.045(13) -0.002(10) 0.014(11) 0.000(10)
C42 0.056(17) 0.051(16) 0.034(14) 0.001(11) -0.001(11) -0.001(12)

loop_
_atom_type_symbol
_atom_type_description
_atom_type_scat_dispersion_real
_atom_type_scat_dispersion_imag
_atom_type_scat_source
C C 0.0033 0.0016 'International Tables Vol C Tables 4.2.6.8 and 6.1.1.4'
H H 0 0 'International Tables Vol C Tables 4.2.6.8 and 6.1.1.4'
N N 0.0061 0.0033 'International Tables Vol C Tables 4.2.6.8 and 6.1.1.4'
O O 0.0106 0.006 'International Tables Vol C Tables 4.2.6.8 and 6.1.1.4'
F F 0.0171 0.0103 'International Tables Vol C Tables 4.2.6.8 and 6.1.1.4'
Cu Cu 0.3201 1.2651 'International Tables Vol C Tables 4.2.6.8 and 6.1.1.4'
Cl Cl 0.1484 0.1585 'International Tables Vol C Tables 4.2.6.8 and 6.1.1.4'

loop_
_geom_angle_atom_site_label_1
_geom_angle_atom_site_label_2
_geom_angle_atom_site_label_3
_geom_angle
_geom_angle_site_symmetry_1
_geom_angle_site_symmetry_3
F5A C5A F4A 116(5) . .
F5A C5A F6A 100(5) . .
F4A C5A F6A 100(4) . .
F5A C5A C4 116(3) . .
F4A C5A C4 113(4) . .
F6A C5A C4 109(4) . .
F7B C6B F8B 112(4) . .
F7B C6B F9B 103(4) . .
F8B C6B F9B 102(4) . .
F7B C6B C7 116(4) . .
F8B C6B C7 114(4) . .
F9B C6B C7 107(4) . .
F18A C15A F17A 105(3) . .
F18A C15A F16A 106(3) . .
F17A C15A F16A 105(3) . .
F18A C15A C14 111(3) . .
F17A C15A C14 113(3) . .
F16A C15A C14 116(3) . .
F15A C11A F14A 102(4) . .
F15A C11A F13A 104(3) . .
F14A C11A F13A 95(3) . .
F15A C11A C12 125(4) . .
F14A C11A C12 116(4) . .
F13A C11A C12 110(4) . .
O1 Cu1 N3 176.2(10) . .
O1 Cu1 O3 88.3(9) . .
N3 Cu1 O3 88.0(9) . .
O1 Cu1 N1 89.9(9) . .
N3 Cu1 N1 93.8(9) . .
O3 Cu1 N1 175.7(9) . .
O1 Cu1 O2 87.8(8) . .
N3 Cu1 O2 92.6(8) . .
O3 Cu1 O2 91.9(9) . .
N1 Cu1 O2 92.0(9) . .
O1 Cu1 O4 85.6(8) . .
N3 Cu1 O4 93.9(8) . .
O3 Cu1 O4 85.9(9) . .
N1 Cu1 O4 90.1(8) . .
O2 Cu1 O4 173.1(7) . .
O6 Cu2 O8 86.6(8) . .
O6 Cu2 N2 176.6(9) . .
O8 Cu2 N2 90.5(9) . .
O6 Cu2 N4 89.7(9) . 4_565
O8 Cu2 N4 176.3(9) . 4_565
N2 Cu2 N4 93.2(8) . 4_565
O6 Cu2 O7 89.5(9) . .
O8 Cu2 O7 86.6(8) . .
N2 Cu2 O7 92.2(9) . .
N4 Cu2 O7 93.3(9) 4_565 .
O6 Cu2 O5 87.1(8) . .
O8 Cu2 O5 86.1(8) . .
N2 Cu2 O5 90.9(8) . .
N4 Cu2 O5 93.9(9) 4_565 .
O7 Cu2 O5 172.1(7) . .
C12 O5 Cu2 119(2) . .
C19 O8 Cu2 124.2(19) . .
C2 O1 Cu1 128(2) . .
C14 O6 Cu2 125.0(18) . .
C4 O2 Cu1 122(2) . .
C9 O4 Cu1 119.9(19) . .
C24 C26 C27 119(2) . .
C24 C26 C29 121(2) . .
C27 C26 C29 89(2) . .
C24 C26 H26 108.8 . .
C27 C26 H26 108.8 . .
C29 C26 H26 108.8 . .
O2 C4 C3 128(3) . .
O2 C4 C5A 115(3) . .
C3 C4 C5A 117(3) . .
C7 O3 Cu1 125(2) . .
C42 C41 C40 120(2) . .
C42 C41 H41 120 . .
C40 C41 H41 120 . .
C32 C33 N2 121(3) . .
C32 C33 H33 119.4 . .
N2 C33 H33 119.4 . .
O1 C2 C3 128(3) . .
O1 C2 C1 112(3) . .
C3 C2 C1 120(3) . .
C25 N1 C21 119(3) . .
C25 N1 Cu1 118.2(18) . .
C21 N1 Cu1 122.9(19) . .
C41 C40 C44 117(2) . .
C41 C40 C29 124(2) . .
C44 C40 C29 119(2) . .
C24 C23 C22 120(3) . .
C24 C23 H23 119.9 . .
C22 C23 H23 119.9 . .
C25 C24 C23 117(2) . .
C25 C24 C26 122(2) . .
C23 C24 C26 121(2) . .
O8 C19 C18 132(3) . .
O8 C19 C20 111(3) . .
C18 C19 C20 118(3) . .
C30 C27 C26 118(2) . .
C30 C27 C28 118(2) . .
C26 C27 C28 88.4(19) . .
C30 C27 H27 110.4 . .
C26 C27 H27 110.4 . .
C28 C27 H27 110.4 . .
C40 C29 C28 123(2) . .
C40 C29 C26 121(2) . .
C28 C29 C26 88.3(19) . .
C40 C29 H29 107.5 . .
C28 C29 H29 107.5 . .
C26 C29 H29 107.5 . .
C34 N2 C33 118(2) . .
C34 N2 Cu2 120.2(18) . .
C33 N2 Cu2 121.8(18) . .
C33 C32 C31 121(3) . .
C33 C32 H32 119.4 . .
C31 C32 H32 119.4 . .
C34 C30 C31 117(2) . .
C34 C30 C27 119(2) . .
C31 C30 C27 124(2) . .
N1 C25 C24 124(2) . .
N1 C25 H25 117.9 . .
C24 C25 H25 117.9 . .
C7 C8 C9 122(3) . .
C7 C8 H8 119.2 . .
C9 C8 H8 119.2 . .
N4 C43 C44 122(3) . .
N4 C43 H43 118.8 . .
C44 C43 H43 118.8 . .
C40 C44 C43 119(3) . .
C40 C44 H44 120.6 . .
C43 C44 H44 120.6 . .
O5 C12 C13 130(3) . .
O5 C12 C11A 112(3) . .
C13 C12 C11A 118(3) . .
C21 C22 C23 119(3) . .
C21 C22 H22 120.5 . .
C23 C22 H22 120.5 . .
N1 C21 C22 121(3) . .
N1 C21 H21 119.4 . .
C22 C21 H21 119.4 . .
N2 C34 C30 125(2) . .
N2 C34 H34 117.6 . .
C30 C34 H34 117.6 . .
O4 C9 C8 129(3) . .
O4 C9 C10 115(3) . .
C8 C9 C10 116(3) . .
C14 C13 C12 122(3) . .
C14 C13 H13 119 . .
C12 C13 H13 119 . .
C2 C3 C4 125(3) . .
C2 C3 H3 117.7 . .
C4 C3 H3 117.7 . .
C32 C31 C30 118(3) . .
C32 C31 H31 121.1 . .
C30 C31 H31 121.1 . .
C19 C18 C17 123(3) . .
C19 C18 H18 118.5 . .
C17 C18 H18 118.5 . .
O6 C14 C13 131(3) . .
O6 C14 C15A 113(3) . .
C13 C14 C15A 116(3) . .
F1A C1 F3A 117(4) . .
F1A C1 F2A 102(4) . .
F3A C1 F2A 99(5) . .
F1A C1 C2 113(4) . .
F3A C1 C2 115(4) . .
F2A C1 C2 109(4) . .
F12 C10 F11 108(3) . .
F12 C10 F10 109(3) . .
F11 C10 F10 101(3) . .
F12 C10 C9 116(3) . .
F11 C10 C9 111(3) . .
F10 C10 C9 111(3) . .
O3 C7 C8 133(3) . .
O3 C7 C6B 113(3) . .
C8 C7 C6B 114(3) . .
F24 C20 F22 110(4) . .
F24 C20 F23 105(3) . .
F22 C20 F23 105(4) . .
F24 C20 C19 113(3) . .
F22 C20 C19 114(3) . .
F23 C20 C19 111(4) . .
C39 C35 C36 114(2) 4_566 4_566
C39 C35 C28 120(2) 4_566 .
C36 C35 C28 126(2) 4_566 .
C35 C28 C29 115(2) . .
C35 C28 C27 117(2) . .
C29 C28 C27 88.0(19) . .
C35 C28 H28 111.5 . .
C29 C28 H28 111.5 . .
C27 C28 H28 111.5 . .
C35 C39 C38 121(3) 4_565 .
C35 C39 H39 119.5 4_565 .
C38 C39 H39 119.5 . .
C37 C36 C35 124(3) . 4_565
C37 C36 H36 118 . .
C35 C36 H36 118 4_565 .
N3 C38 C39 124(3) . .
N3 C38 H38 118.1 . .
C39 C38 H38 118.1 . .
C36 C37 N3 122(3) . .
C36 C37 H37 119 . .
N3 C37 H37 119 . .
C38 N3 C37 115(2) . .
C38 N3 Cu1 123.8(18) . .
C37 N3 Cu1 121(2) . .
C17 O7 Cu2 120(2) . .
O7 C17 C18 129(3) . .
O7 C17 C16 113(3) . .
C18 C17 C16 117(3) . .
F21 C16 F20 110(4) . .
F21 C16 F19 113(5) . .
F20 C16 F19 104(5) . .
F21 C16 C17 111(4) . .
F20 C16 C17 111(4) . .
F19 C16 C17 108(5) . .
C42 N4 C43 120(2) . .
C42 N4 Cu2 120.9(19) . 4_566
C43 N4 Cu2 119.6(19) . 4_566
N4 C42 C41 122(2) . .
N4 C42 H42 118.9 . .
C41 C42 H42 118.9 . .

loop_
_geom_bond_atom_site_label_1
_geom_bond_atom_site_label_2
_geom_bond_distance
_geom_bond_site_symmetry_2
C5A F5A 1.26(4) .
C5A F4A 1.30(5) .
C5A F6A 1.40(5) .
C5A C4 1.52(5) .
C6B F7B 1.26(5) .
C6B F8B 1.31(5) .
C6B F9B 1.38(5) .
C6B C7 1.57(6) .
C15A F18A 1.31(4) .
C15A F17A 1.33(4) .
C15A F16A 1.33(4) .
C15A C14 1.52(4) .
C11A F15A 1.32(3) .
C11A F14A 1.37(3) .
C11A F13A 1.39(3) .
C11A C12 1.45(5) .
Cu1 O1 1.96(2) .
Cu1 N3 2.00(2) .
Cu1 O3 2.01(2) .
Cu1 N1 2.04(2) .
Cu1 O2 2.24(2) .
Cu1 O4 2.29(2) .
Cu2 O6 1.99(2) .
Cu2 O8 1.992(19) .
Cu2 N2 2.03(2) .
Cu2 N4 2.04(2) 4_565
Cu2 O7 2.24(2) .
Cu2 O5 2.25(2) .
O5 C12 1.21(4) .
O8 C19 1.24(4) .
O1 C2 1.28(4) .
O6 C14 1.25(4) .
O2 C4 1.22(4) .
O4 C9 1.24(3) .
C26 C24 1.48(4) .
C26 C27 1.55(4) .
C26 C29 1.56(4) .
C26 H26 0.98 .
C4 C3 1.40(5) .
O3 C7 1.24(4) .
C41 C42 1.38(4) .
C41 C40 1.38(4) .
C41 H41 0.93 .
C33 C32 1.36(4) .
C33 N2 1.36(4) .
C33 H33 0.93 .
C2 C3 1.37(5) .
C2 C1 1.54(5) .
N1 C25 1.33(3) .
N1 C21 1.35(4) .
C40 C44 1.39(4) .
C40 C29 1.50(3) .
C23 C24 1.37(4) .
C23 C22 1.40(4) .
C23 H23 0.93 .
C24 C25 1.37(4) .
C19 C18 1.34(4) .
C19 C20 1.55(5) .
C27 C30 1.46(4) .
C27 C28 1.57(4) .
C27 H27 0.98 .
C29 C28 1.56(4) .
C29 H29 0.98 .
N2 C34 1.31(3) .
C32 C31 1.38(4) .
C32 H32 0.93 .
C30 C34 1.38(4) .
C30 C31 1.42(4) .
C25 H25 0.93 .
C8 C7 1.38(3) .
C8 C9 1.40(4) .
C8 H8 0.93 .
C43 N4 1.32(4) .
C43 C44 1.39(4) .
C43 H43 0.93 .
C44 H44 0.93 .
C12 C13 1.41(5) .
C22 C21 1.35(5) .
C22 H22 0.93 .
C21 H21 0.93 .
C34 H34 0.93 .
C9 C10 1.52(5) .
C13 C14 1.37(3) .
C13 H13 0.93 .
C3 H3 0.93 .
C31 H31 0.93 .
C18 C17 1.39(4) .
C18 H18 0.93 .
C1 F1A 1.26(5) .
C1 F3A 1.27(5) .
C1 F2A 1.35(6) .
C10 F12 1.28(4) .
C10 F11 1.32(4) .
C10 F10 1.33(4) .
C20 F24 1.30(5) .
C20 F22 1.33(4) .
C20 F23 1.37(5) .
C35 C39 1.37(4) 4_566
C35 C36 1.37(4) 4_566
C35 C28 1.52(4) .
C28 H28 0.98 .
C39 C35 1.37(4) 4_565
C39 C38 1.37(4) .
C39 H39 0.93 .
C36 C37 1.33(4) .
C36 C35 1.37(4) 4_565
C36 H36 0.93 .
C38 N3 1.33(4) .
C38 H38 0.93 .
C37 N3 1.34(4) .
C37 H37 0.93 .
O7 C17 1.22(4) .
C17 C16 1.59(6) .
F20 C16 1.29(5) .
F21 C16 1.23(5) .
F19 C16 1.30(5) .
N4 C42 1.31(3) .
N4 Cu2 2.04(2) 4_566
C42 H42 0.93 .
